data_4133353
loop_
_publ_author_name
'Zhang, Congcong'
'Hou, Guohua'
'Zi, Guofu'
'Ding, Wanjian'
'Walter, Marc D.'

_publ_section_title
;
 A Base-Free Terminal Actinide Phosphinidene Metallocene: Synthesis,
 Structure, Reactivity, and Computational Studies.
;
_journal_issue 43
_journal_name_full 'Journal of the American Chemical Society'
_journal_page_first 14511
_journal_page_last 14525
_journal_paper_doi 10.1021/jacs.8b09746
_journal_volume 140
_journal_year 2018
_chemical_formula_moiety 'C41 H63 N S2 Th'
_chemical_formula_sum 'C41 H63 N S2 Th'
_chemical_formula_weight 866.08
_space_group_crystal_system monoclinic
_space_group_IT_number 14
_space_group_name_Hall '-P 2ybc'
_space_group_name_H-M_alt 'P 1 21/c 1'
_atom_sites_solution_hydrogens geom
_audit_creation_date 2017-12-22
_audit_creation_method
;
Olex2 1.2
(compiled 2017.03.28 svn.r3405 for OlexSys, GUI svn.r5337)
;
_cell_angle_alpha 90
_cell_angle_beta 93.334(3)
_cell_angle_gamma 90
_cell_formula_units_Z 4
_cell_length_a 11.7105(4)
_cell_length_b 14.3546(6)
_cell_length_c 27.5103(9)
_cell_measurement_reflns_used 6458
_cell_measurement_temperature 100.00(10)
_cell_measurement_theta_max 72.8870
_cell_measurement_theta_min 4.7600
_cell_volume 4616.6(3)
_computing_cell_refinement 'CrysAlisPro 1.171.39.32a (Rigaku OD, 2017)'
_computing_data_collection 'CrysAlisPro 1.171.39.32a (Rigaku OD, 2017)'
_computing_data_reduction 'CrysAlisPro 1.171.39.32a (Rigaku OD, 2017)'
_computing_molecular_graphics 'Olex2 (Dolomanov et al., 2009)'
_computing_publication_material 'Olex2 (Dolomanov et al., 2009)'
_computing_structure_refinement 'ShelXL (Sheldrick, 2015)'
_diffrn_ambient_environment N~2~
_diffrn_ambient_temperature 100.00(10)
_diffrn_detector 'CCD plate'
_diffrn_detector_area_resol_mean 5.3127
_diffrn_detector_type AtlasS2
_diffrn_measured_fraction_theta_full 0.992
_diffrn_measured_fraction_theta_max 0.964
_diffrn_measurement_details
;
List of Runs (angles in degrees, time in seconds):

  # Type    Start    End  Width  t~exp~   \w     \q     \k     \f   Frames
--------------------------------------------------------------------------
  1  \w    -63.00  -3.00   1.00    3.00    --  -39.74  57.00 -60.00   60
  2  \w   -111.00 -12.00   1.00    3.00    --  -39.74 -57.00  60.00   99
  3  \w     93.00 125.00   1.00    3.00    --   39.74-178.00 -60.00   32
  4  \w     58.00 128.00   1.00    3.00    --   39.74 178.00 120.00   70
  5  \w    104.00 178.00   1.00   15.00    --  107.19 125.00 -60.00   74
  6  \w     35.00 136.00   1.00   15.00    --  107.19 -61.00 -90.00  101
  7  \w     34.00  95.00   1.00   15.00    --  107.19 -30.00-180.00   61
  8  \w    124.00 169.00   1.00   15.00    --  107.19  61.00  90.00   45
  9  \w     86.00 156.00   1.00   15.00    --  107.19  45.00  60.00   70
 10  \w     68.00 146.00   1.00   15.00    --  107.19 -93.00   5.00   78
;
_diffrn_measurement_device 'four-circle diffractometer'
_diffrn_measurement_device_type 'SuperNova, Dual, Cu at home/near, AtlasS2'
_diffrn_measurement_method '\w scans'
_diffrn_orient_matrix_type 'CrysAlisPro convention (1999,Acta A55,543-557)'
_diffrn_orient_matrix_UB_11 -0.1041917000
_diffrn_orient_matrix_UB_12 0.0498336000
_diffrn_orient_matrix_UB_13 -0.0249301000
_diffrn_orient_matrix_UB_21 0.0099430000
_diffrn_orient_matrix_UB_22 -0.0613716000
_diffrn_orient_matrix_UB_23 -0.0454970000
_diffrn_orient_matrix_UB_31 -0.0801410000
_diffrn_orient_matrix_UB_32 -0.0725398000
_diffrn_orient_matrix_UB_33 0.0213270000
_diffrn_radiation_monochromator mirror
_diffrn_radiation_probe x-ray
_diffrn_radiation_type CuK\a
_diffrn_radiation_wavelength 1.54184
_diffrn_reflns_av_R_equivalents 0.0712
_diffrn_reflns_av_unetI/netI 0.0882
_diffrn_reflns_Laue_measured_fraction_full 0.992
_diffrn_reflns_Laue_measured_fraction_max 0.964
_diffrn_reflns_limit_h_max 13
_diffrn_reflns_limit_h_min -14
_diffrn_reflns_limit_k_max 15
_diffrn_reflns_limit_k_min -17
_diffrn_reflns_limit_l_max 34
_diffrn_reflns_limit_l_min -20
_diffrn_reflns_number 17599
_diffrn_reflns_point_group_measured_fraction_full 0.992
_diffrn_reflns_point_group_measured_fraction_max 0.964
_diffrn_reflns_theta_full 67.684
_diffrn_reflns_theta_max 73.238
_diffrn_reflns_theta_min 3.474
_diffrn_source 'micro-focus sealed X-ray tube'
_diffrn_source_type 'SuperNova (Cu) X-ray Source'
_exptl_absorpt_coefficient_mu 11.423
_exptl_absorpt_correction_T_max 1.00000
_exptl_absorpt_correction_T_min 0.42207
_exptl_absorpt_correction_type multi-scan
_exptl_absorpt_process_details
;
CrysAlisPro 1.171.39.32a (Rigaku Oxford Diffraction, 2017)
Empirical absorption correction using spherical harmonics,
 implemented in SCALE3 ABSPACK scaling algorithm.
;
_exptl_crystal_colour yellow
_exptl_crystal_colour_primary yellow
_exptl_crystal_density_diffrn 1.246
_exptl_crystal_description block
_exptl_crystal_F_000 1752
_exptl_crystal_size_max 0.2
_exptl_crystal_size_mid 0.1
_exptl_crystal_size_min 0.1
_refine_diff_density_max 2.763
_refine_diff_density_min -3.508
_refine_diff_density_rms 0.251
_refine_ls_extinction_method none
_refine_ls_goodness_of_fit_ref 1.099
_refine_ls_hydrogen_treatment constr
_refine_ls_matrix_type full
_refine_ls_number_parameters 424
_refine_ls_number_reflns 8928
_refine_ls_number_restraints 246
_refine_ls_restrained_S_all 1.086
_refine_ls_R_factor_all 0.0731
_refine_ls_R_factor_gt 0.0589
_refine_ls_shift/su_max 0.002
_refine_ls_shift/su_mean 0.000
_refine_ls_structure_factor_coef Fsqd
_refine_ls_weighting_details 'w=1/[\s^2^(Fo^2^)+(0.0747P)^2^+35.4350P] where P=(Fo^2^+2Fc^2^)/3'
_refine_ls_weighting_scheme calc
_refine_ls_wR_factor_gt 0.1520
_refine_ls_wR_factor_ref 0.1639
_reflns_Friedel_coverage 0.000
_reflns_number_gt 7372
_reflns_number_total 8928
_reflns_threshold_expression 'I > 2\s(I)'
_cod_data_source_file ja8b09746_si_002.cif
_cod_data_source_block compound5
_cod_database_code 4133353
_shelx_shelxl_version_number 2014/7
_chemical_oxdiff_formula C1H1N1S1P1Th1
_shelx_space_group_comment
;
The symmetry employed for this shelxl refinement is uniquely defined
by the following loop, which should always be used as a source of
symmetry information in preference to the above space-group names.
They are only intended as comments.
;
_reflns_odcompleteness_completeness 99.69
_reflns_odcompleteness_iscentric 1
_reflns_odcompleteness_theta 66.97
_olex2_refinement_description
;
1. Fixed Uiso
 At 1.2 times of:
  All C(H) groups
 At 1.5 times of:
  All C(H,H,H) groups
2. Uiso/Uaniso restraints and constraints
Uanis(C1) \\sim Ueq, Uanis(C2) \\sim Ueq, Uanis(C3) \\sim Ueq, Uanis(C4) \\sim
Ueq, Uanis(C5) \\sim Ueq, Uanis(C6) \\sim Ueq, Uanis(C7) \\sim Ueq, Uanis(C8)
\\sim Ueq, Uanis(C9) \\sim Ueq, Uanis(C10) \\sim Ueq, Uanis(C11) \\sim Ueq,
Uanis(C12) \\sim Ueq, Uanis(C13) \\sim Ueq, Uanis(C14) \\sim Ueq, Uanis(C15)
\\sim Ueq, Uanis(C16) \\sim Ueq, Uanis(C17) \\sim Ueq, Uanis(C18) \\sim Ueq,
Uanis(C19) \\sim Ueq, Uanis(C20) \\sim Ueq, Uanis(C21) \\sim Ueq, Uanis(C22)
\\sim Ueq, Uanis(C23) \\sim Ueq, Uanis(C24) \\sim Ueq, Uanis(C25) \\sim Ueq,
Uanis(C26) \\sim Ueq, Uanis(C27) \\sim Ueq, Uanis(C28) \\sim Ueq, Uanis(C29)
\\sim Ueq, Uanis(C30) \\sim Ueq, Uanis(C31) \\sim Ueq, Uanis(C32) \\sim Ueq,
Uanis(C33) \\sim Ueq, Uanis(C34) \\sim Ueq, Uanis(C35) \\sim Ueq, Uanis(C36)
\\sim Ueq, Uanis(C37) \\sim Ueq, Uanis(C38) \\sim Ueq, Uanis(C39) \\sim Ueq,
Uanis(C40) \\sim Ueq, Uanis(C41) \\sim Ueq: with sigma of 0.01 and sigma for
terminal atoms of 0.02
Uanis(C1) \\sim Ueq, Uanis(C3) \\sim Ueq, Uanis(C7) \\sim Ueq, Uanis(C8) \\sim
Ueq, Uanis(C10) \\sim Ueq, Uanis(C12) \\sim Ueq: with sigma of 0.001 and sigma
for terminal atoms of 0.002
3.a Aromatic/amide H refined with riding coordinates:
 C3(H3), C5(H5), C20(H20), C22(H22), C37(H37), C38(H38), C39(H39), C40(H40),
 C41(H41)
3.b Idealised Me refined as rotating group:
 C7(H7A,H7B,H7C), C8(H8A,H8B,H8C), C9(H9A,H9B,H9C), C11(H11A,H11B,H11C),
 C12(H12A,H12B,H12C), C13(H13A,H13B,H13C), C15(H15A,H15B,H15C), C16(H16A,H16B,
 H16C), C17(H17A,H17B,H17C), C24(H24A,H24B,H24C), C25(H25A,H25B,H25C), C26(H26A,
 H26B,H26C), C28(H28A,H28B,H28C), C29(H29A,H29B,H29C), C30(H30A,H30B,H30C),
 C32(H32A,H32B,H32C), C33(H33A,H33B,H33C), C34(H34A,H34B,H34C)
;
_olex2_submission_special_instructions 'No special instructions were received'
_oxdiff_exptl_absorpt_empirical_details
;
Empirical correction (ABSPACK) includes:
- Absorption correction using spherical harmonics
- Frame scaling
;
_oxdiff_exptl_absorpt_empirical_full_max 1.939
_oxdiff_exptl_absorpt_empirical_full_min 0.154

loop_
_space_group_symop_operation_xyz
'x, y, z'
'-x, y+1/2, -z+1/2'
'-x, -y, -z'
'x, -y-1/2, z-1/2'

loop_
_atom_site_label
_atom_site_type_symbol
_atom_site_fract_x
_atom_site_fract_y
_atom_site_fract_z
_atom_site_U_iso_or_equiv
_atom_site_adp_type
_atom_site_occupancy
_atom_site_site_symmetry_order
_atom_site_calc_flag
_atom_site_refinement_flags_posn
_atom_site_refinement_flags_adp
C1 C 0.5076(7) 0.2615(6) 0.6377(3) 0.0148(15) Uani 1 1 d . U
C2 C 0.5608(7) 0.3332(6) 0.6111(3) 0.0144(15) Uani 1 1 d . U
C3 C 0.6083(7) 0.3980(6) 0.6465(3) 0.0129(15) Uani 1 1 d . U
H3 H 0.6450 0.4533 0.6393 0.016 Uiso 1 1 calc R .
C4 C 0.5907(7) 0.3650(6) 0.6942(3) 0.0149(15) Uani 1 1 d . U
C5 C 0.5244(7) 0.2833(6) 0.6889(3) 0.0164(16) Uani 1 1 d . U
H5 H 0.4961 0.2489 0.7142 0.020 Uiso 1 1 calc R .
C6 C 0.4721(7) 0.1588(6) 0.6245(3) 0.0185(17) Uani 1 1 d . U
C7 C 0.3817(7) 0.1251(7) 0.6589(3) 0.0207(18) Uani 1 1 d . U
H7A H 0.4091 0.1350 0.6921 0.031 Uiso 1 1 calc GR .
H7B H 0.3675 0.0599 0.6537 0.031 Uiso 1 1 calc GR .
H7C H 0.3120 0.1593 0.6525 0.031 Uiso 1 1 calc GR .
C8 C 0.4182(7) 0.1439(6) 0.5729(3) 0.0185(17) Uani 1 1 d . U
H8A H 0.3500 0.1808 0.5685 0.028 Uiso 1 1 calc GR .
H8B H 0.3994 0.0792 0.5684 0.028 Uiso 1 1 calc GR .
H8C H 0.4716 0.1623 0.5495 0.028 Uiso 1 1 calc GR .
C9 C 0.5790(9) 0.0979(7) 0.6325(3) 0.0251(19) Uani 1 1 d . U
H9A H 0.6383 0.1211 0.6131 0.038 Uiso 1 1 calc GR .
H9B H 0.5610 0.0349 0.6232 0.038 Uiso 1 1 calc GR .
H9C H 0.6047 0.0995 0.6663 0.038 Uiso 1 1 calc GR .
C10 C 0.5845(7) 0.3472(6) 0.5569(3) 0.0185(17) Uani 1 1 d . U
C11 C 0.4736(8) 0.3546(6) 0.5244(3) 0.0176(16) Uani 1 1 d . U
H11A H 0.4277 0.3001 0.5287 0.026 Uiso 1 1 calc GR .
H11B H 0.4920 0.3592 0.4910 0.026 Uiso 1 1 calc GR .
H11C H 0.4319 0.4090 0.5333 0.026 Uiso 1 1 calc GR .
C12 C 0.6612(8) 0.2661(7) 0.5400(3) 0.0204(17) Uani 1 1 d . U
H12A H 0.7251 0.2580 0.5631 0.031 Uiso 1 1 calc GR .
H12B H 0.6885 0.2808 0.5086 0.031 Uiso 1 1 calc GR .
H12C H 0.6172 0.2097 0.5378 0.031 Uiso 1 1 calc GR .
C13 C 0.6506(7) 0.4385(7) 0.5492(3) 0.0234(19) Uani 1 1 d . U
H13A H 0.6033 0.4907 0.5566 0.035 Uiso 1 1 calc GR .
H13B H 0.6706 0.4424 0.5159 0.035 Uiso 1 1 calc GR .
H13C H 0.7189 0.4393 0.5702 0.035 Uiso 1 1 calc GR .
C14 C 0.6602(7) 0.3938(6) 0.7405(3) 0.0146(15) Uani 1 1 d . U
C15 C 0.7551(8) 0.3187(7) 0.7469(4) 0.026(2) Uani 1 1 d . U
H15A H 0.7208 0.2591 0.7521 0.039 Uiso 1 1 calc GR .
H15B H 0.8056 0.3342 0.7745 0.039 Uiso 1 1 calc GR .
H15C H 0.7976 0.3164 0.7182 0.039 Uiso 1 1 calc GR .
C16 C 0.7173(8) 0.4906(7) 0.7348(3) 0.0239(19) Uani 1 1 d . U
H16A H 0.7689 0.4880 0.7090 0.036 Uiso 1 1 calc GR .
H16B H 0.7588 0.5071 0.7647 0.036 Uiso 1 1 calc GR .
H16C H 0.6594 0.5365 0.7272 0.036 Uiso 1 1 calc GR .
C17 C 0.5894(8) 0.3942(7) 0.7852(3) 0.0231(19) Uani 1 1 d . U
H17A H 0.5327 0.4424 0.7819 0.035 Uiso 1 1 calc GR .
H17B H 0.6384 0.4054 0.8137 0.035 Uiso 1 1 calc GR .
H17C H 0.5523 0.3349 0.7880 0.035 Uiso 1 1 calc GR .
C18 C 0.1352(7) 0.3933(6) 0.6228(3) 0.0158(16) Uani 1 1 d . U
C19 C 0.1354(7) 0.4857(6) 0.6454(3) 0.0169(16) Uani 1 1 d . U
C20 C 0.1656(7) 0.4703(7) 0.6954(3) 0.0185(17) Uani 1 1 d . U
H20 H 0.1739 0.5175 0.7185 0.022 Uiso 1 1 calc R .
C21 C 0.1816(7) 0.3742(6) 0.7060(3) 0.0157(16) Uani 1 1 d . U
C22 C 0.1652(7) 0.3293(7) 0.6610(3) 0.0211(18) Uani 1 1 d . U
H22 H 0.1730 0.2655 0.6566 0.025 Uiso 1 1 calc R .
C23 C 0.0941(7) 0.3610(6) 0.5715(3) 0.0179(17) Uani 1 1 d . U
C24 C 0.1001(9) 0.2545(8) 0.5677(4) 0.031(2) Uani 1 1 d . U
H24A H 0.1773 0.2343 0.5749 0.046 Uiso 1 1 calc GR .
H24B H 0.0755 0.2355 0.5353 0.046 Uiso 1 1 calc GR .
H24C H 0.0510 0.2270 0.5905 0.046 Uiso 1 1 calc GR .
C25 C 0.1675(8) 0.4006(7) 0.5319(3) 0.0237(19) Uani 1 1 d . U
H25A H 0.1708 0.4672 0.5347 0.035 Uiso 1 1 calc GR .
H25B H 0.1342 0.3839 0.5004 0.035 Uiso 1 1 calc GR .
H25C H 0.2434 0.3754 0.5359 0.035 Uiso 1 1 calc GR .
C26 C -0.0330(7) 0.3847(7) 0.5620(3) 0.0218(18) Uani 1 1 d . U
H26A H -0.0734 0.3706 0.5905 0.033 Uiso 1 1 calc GR .
H26B H -0.0642 0.3485 0.5350 0.033 Uiso 1 1 calc GR .
H26C H -0.0410 0.4498 0.5546 0.033 Uiso 1 1 calc GR .
C27 C 0.0876(8) 0.5806(6) 0.6299(3) 0.0199(18) Uani 1 1 d . U
C28 C 0.0959(8) 0.6099(7) 0.5760(3) 0.0212(18) Uani 1 1 d . U
H28A H 0.1743 0.6069 0.5676 0.032 Uiso 1 1 calc GR .
H28B H 0.0682 0.6725 0.5717 0.032 Uiso 1 1 calc GR .
H28C H 0.0506 0.5686 0.5554 0.032 Uiso 1 1 calc GR .
C29 C -0.0405(8) 0.5832(6) 0.6415(4) 0.0225(18) Uani 1 1 d . U
H29A H -0.0819 0.5373 0.6222 0.034 Uiso 1 1 calc GR .
H29B H -0.0712 0.6438 0.6341 0.034 Uiso 1 1 calc GR .
H29C H -0.0474 0.5701 0.6754 0.034 Uiso 1 1 calc GR .
C30 C 0.1457(8) 0.6597(7) 0.6597(3) 0.0208(18) Uani 1 1 d . U
H30A H 0.1324 0.6513 0.6936 0.031 Uiso 1 1 calc GR .
H30B H 0.1145 0.7184 0.6488 0.031 Uiso 1 1 calc GR .
H30C H 0.2265 0.6589 0.6555 0.031 Uiso 1 1 calc GR .
C31 C 0.1911(7) 0.3330(6) 0.7572(3) 0.0190(17) Uani 1 1 d . U
C32 C 0.0712(8) 0.3360(9) 0.7770(4) 0.036(3) Uani 1 1 d . U
H32A H 0.0396 0.3973 0.7724 0.054 Uiso 1 1 calc GR .
H32B H 0.0763 0.3212 0.8111 0.054 Uiso 1 1 calc GR .
H32C H 0.0228 0.2915 0.7599 0.054 Uiso 1 1 calc GR .
C33 C 0.2729(9) 0.3891(8) 0.7904(4) 0.030(2) Uani 1 1 d . U
H33A H 0.3474 0.3890 0.7775 0.045 Uiso 1 1 calc GR .
H33B H 0.2775 0.3618 0.8223 0.045 Uiso 1 1 calc GR .
H33C H 0.2457 0.4520 0.7923 0.045 Uiso 1 1 calc GR .
C34 C 0.2311(8) 0.2311(7) 0.7564(3) 0.0239(19) Uani 1 1 d . U
H34A H 0.1816 0.1962 0.7342 0.036 Uiso 1 1 calc GR .
H34B H 0.2288 0.2050 0.7885 0.036 Uiso 1 1 calc GR .
H34C H 0.3080 0.2285 0.7461 0.036 Uiso 1 1 calc GR .
C35 C 0.4675(7) 0.6256(6) 0.6576(3) 0.0153(16) Uani 1 1 d . U
C36 C 0.5779(7) 0.7401(6) 0.6198(3) 0.0171(16) Uani 1 1 d . U
C37 C 0.6841(8) 0.7127(7) 0.6051(3) 0.0228(18) Uani 1 1 d . U
H37 H 0.7200 0.6604 0.6189 0.027 Uiso 1 1 calc R .
C38 C 0.7374(9) 0.7641(9) 0.5694(4) 0.032(2) Uani 1 1 d . U
H38 H 0.8091 0.7463 0.5599 0.039 Uiso 1 1 calc R .
C39 C 0.6838(10) 0.8410(8) 0.5484(4) 0.032(2) Uani 1 1 d . U
H39 H 0.7196 0.8764 0.5254 0.038 Uiso 1 1 calc R .
C40 C 0.5773(10) 0.8642(7) 0.5620(4) 0.030(2) Uani 1 1 d . U
H40 H 0.5394 0.9140 0.5467 0.036 Uiso 1 1 calc R .
C41 C 0.5237(9) 0.8160(7) 0.5978(3) 0.0255(19) Uani 1 1 d . U
H41 H 0.4520 0.8345 0.6071 0.031 Uiso 1 1 calc R .
N1 N 0.5344(6) 0.6945(6) 0.6613(3) 0.0187(15) Uani 1 1 d . .
S1 S 0.41401(18) 0.57685(14) 0.60043(7) 0.0170(4) Uani 1 1 d . .
S2 S 0.42382(17) 0.57392(14) 0.71181(7) 0.0168(4) Uani 1 1 d . .
Th1 Th 0.37145(2) 0.42253(2) 0.65464(2) 0.01257(11) Uani 1 1 d . .

loop_
_atom_site_aniso_label
_atom_site_aniso_U_11
_atom_site_aniso_U_22
_atom_site_aniso_U_33
_atom_site_aniso_U_23
_atom_site_aniso_U_13
_atom_site_aniso_U_12
C1 0.0148(17) 0.0147(17) 0.0149(17) -0.0010(10) 0.0008(10) 0.0011(10)
C2 0.012(3) 0.011(3) 0.021(4) 0.006(3) -0.003(3) 0.000(3)
C3 0.0127(17) 0.0128(17) 0.0133(17) -0.0001(10) 0.0009(10) 0.0002(10)
C4 0.015(3) 0.012(4) 0.018(3) -0.001(3) -0.001(3) 0.001(3)
C5 0.013(3) 0.023(4) 0.013(3) 0.002(3) 0.000(3) -0.003(3)
C6 0.020(4) 0.015(4) 0.020(4) -0.005(3) -0.001(3) -0.001(3)
C7 0.021(2) 0.020(2) 0.021(2) 0.0020(18) 0.0013(17) -0.0024(18)
C8 0.020(2) 0.017(2) 0.018(2) 0.0004(17) 0.0013(17) -0.0029(18)
C9 0.033(5) 0.016(4) 0.026(4) 0.000(4) -0.001(4) 0.004(4)
C10 0.0183(19) 0.0187(19) 0.0187(18) 0.0007(10) 0.0014(10) 0.0003(10)
C11 0.025(4) 0.012(4) 0.016(4) 0.000(3) 0.004(3) 0.000(3)
C12 0.021(2) 0.019(2) 0.022(2) -0.0018(18) 0.0051(17) 0.0006(18)
C13 0.012(4) 0.034(5) 0.025(4) -0.003(4) 0.001(3) -0.002(4)
C14 0.012(3) 0.013(4) 0.018(3) 0.007(3) -0.003(3) -0.004(3)
C15 0.019(4) 0.029(5) 0.030(4) -0.002(4) -0.008(4) 0.001(4)
C16 0.018(4) 0.031(5) 0.022(4) 0.003(4) -0.003(3) -0.010(4)
C17 0.026(4) 0.025(5) 0.018(4) 0.005(4) 0.002(3) -0.014(4)
C18 0.012(3) 0.015(4) 0.020(4) 0.004(3) -0.001(3) 0.004(3)
C19 0.016(3) 0.020(4) 0.015(3) -0.002(3) 0.002(3) 0.003(3)
C20 0.013(3) 0.028(4) 0.014(3) 0.005(3) -0.002(3) 0.003(3)
C21 0.015(3) 0.012(4) 0.019(4) -0.002(3) -0.004(3) 0.007(3)
C22 0.014(3) 0.026(4) 0.024(4) -0.006(3) -0.004(3) 0.011(3)
C23 0.011(3) 0.018(4) 0.024(4) -0.002(3) -0.004(3) 0.000(3)
C24 0.027(5) 0.033(6) 0.031(5) -0.006(4) -0.011(4) 0.005(4)
C25 0.017(4) 0.031(5) 0.022(4) -0.003(4) 0.001(3) 0.001(4)
C26 0.016(4) 0.029(5) 0.019(4) -0.001(4) -0.003(3) 0.001(4)
C27 0.015(4) 0.018(4) 0.026(4) -0.001(3) -0.001(3) 0.003(3)
C28 0.021(4) 0.018(4) 0.023(4) 0.009(4) -0.006(3) 0.002(4)
C29 0.017(4) 0.018(4) 0.032(5) -0.004(4) 0.000(3) -0.001(3)
C30 0.020(4) 0.022(4) 0.020(4) 0.000(3) -0.003(3) 0.000(4)
C31 0.016(4) 0.021(4) 0.019(4) 0.012(3) -0.001(3) -0.006(3)
C32 0.018(4) 0.055(7) 0.035(5) 0.011(5) 0.006(4) 0.005(5)
C33 0.036(5) 0.026(5) 0.027(4) 0.014(4) -0.006(4) -0.016(4)
C34 0.031(5) 0.019(4) 0.022(4) 0.012(4) 0.003(4) 0.003(4)
C35 0.012(3) 0.017(4) 0.017(3) 0.005(3) 0.002(3) 0.002(3)
C36 0.017(4) 0.014(4) 0.020(4) -0.008(3) 0.001(3) 0.001(3)
C37 0.023(4) 0.023(4) 0.023(4) -0.005(3) 0.003(3) 0.000(4)
C38 0.026(4) 0.045(5) 0.026(4) -0.009(4) 0.003(4) -0.015(4)
C39 0.038(5) 0.036(5) 0.022(4) 0.002(4) 0.005(4) -0.014(4)
C40 0.043(5) 0.021(4) 0.026(4) -0.004(4) 0.005(4) 0.002(4)
C41 0.033(4) 0.020(4) 0.024(4) 0.001(3) 0.000(4) 0.006(4)
N1 0.016(3) 0.022(4) 0.019(3) 0.001(3) 0.003(3) 0.001(3)
S1 0.0184(9) 0.0163(9) 0.0162(8) -0.0004(7) -0.0017(7) -0.0032(8)
S2 0.0168(9) 0.0183(9) 0.0151(8) -0.0022(7) -0.0008(7) 0.0025(8)
Th1 0.00942(15) 0.01143(16) 0.01673(16) 0.00024(10) -0.00027(10) 0.00036(10)

loop_
_atom_type_symbol
_atom_type_description
_atom_type_scat_dispersion_real
_atom_type_scat_dispersion_imag
_atom_type_scat_source
C C 0.0181 0.0091 'International Tables Vol C Tables 4.2.6.8 and 6.1.1.4'
H H 0.0000 0.0000 'International Tables Vol C Tables 4.2.6.8 and 6.1.1.4'
N N 0.0311 0.0180 'International Tables Vol C Tables 4.2.6.8 and 6.1.1.4'
S S 0.3331 0.5567 'International Tables Vol C Tables 4.2.6.8 and 6.1.1.4'
Th Th -4.1491 12.3296 'International Tables Vol C Tables 4.2.6.8 and 6.1.1.4'

loop_
_geom_angle_atom_site_label_1
_geom_angle_atom_site_label_2
_geom_angle_atom_site_label_3
_geom_angle
C2 C1 C5 107.8(7)
C2 C1 C6 132.6(7)
C2 C1 Th1 76.4(5)
C5 C1 C6 116.6(7)
C5 C1 Th1 73.3(5)
C6 C1 Th1 130.9(5)
C1 C2 C3 106.4(7)
C1 C2 C10 134.2(8)
C1 C2 Th1 74.8(5)
C3 C2 C10 119.1(7)
C3 C2 Th1 72.9(5)
C10 C2 Th1 121.9(5)
C2 C3 H3 125.1
C2 C3 Th1 77.9(5)
C4 C3 C2 109.9(7)
C4 C3 H3 125.1
C4 C3 Th1 76.9(5)
Th1 C3 H3 112.3
C3 C4 C14 125.5(7)
C3 C4 Th1 74.1(5)
C5 C4 C3 106.8(7)
C5 C4 C14 125.1(7)
C5 C4 Th1 73.9(5)
C14 C4 Th1 131.6(5)
C1 C5 H5 125.5
C1 C5 Th1 77.2(5)
C4 C5 C1 108.9(7)
C4 C5 H5 125.5
C4 C5 Th1 77.3(5)
Th1 C5 H5 112.3
C7 C6 C1 109.6(7)
C8 C6 C1 115.7(7)
C8 C6 C7 105.4(7)
C9 C6 C1 107.4(7)
C9 C6 C7 108.5(8)
C9 C6 C8 110.0(7)
C6 C7 H7A 109.5
C6 C7 H7B 109.5
C6 C7 H7C 109.5
H7A C7 H7B 109.5
H7A C7 H7C 109.5
H7B C7 H7C 109.5
C6 C8 H8A 109.5
C6 C8 H8B 109.5
C6 C8 H8C 109.5
H8A C8 H8B 109.5
H8A C8 H8C 109.5
H8B C8 H8C 109.5
C6 C9 H9A 109.5
C6 C9 H9B 109.5
C6 C9 H9C 109.5
H9A C9 H9B 109.5
H9A C9 H9C 109.5
H9B C9 H9C 109.5
C2 C10 C12 109.3(7)
C11 C10 C2 112.1(7)
C11 C10 C12 111.1(7)
C11 C10 C13 106.0(7)
C13 C10 C2 111.3(7)
C13 C10 C12 106.9(7)
C10 C11 H11A 109.5
C10 C11 H11B 109.5
C10 C11 H11C 109.5
H11A C11 H11B 109.5
H11A C11 H11C 109.5
H11B C11 H11C 109.5
C10 C12 H12A 109.5
C10 C12 H12B 109.5
C10 C12 H12C 109.5
H12A C12 H12B 109.5
H12A C12 H12C 109.5
H12B C12 H12C 109.5
C10 C13 H13A 109.5
C10 C13 H13B 109.5
C10 C13 H13C 109.5
H13A C13 H13B 109.5
H13A C13 H13C 109.5
H13B C13 H13C 109.5
C4 C14 C15 104.5(7)
C4 C14 C16 111.6(7)
C15 C14 C16 108.9(7)
C17 C14 C4 112.6(7)
C17 C14 C15 109.4(7)
C17 C14 C16 109.7(7)
C14 C15 H15A 109.5
C14 C15 H15B 109.5
C14 C15 H15C 109.5
H15A C15 H15B 109.5
H15A C15 H15C 109.5
H15B C15 H15C 109.5
C14 C16 H16A 109.5
C14 C16 H16B 109.5
C14 C16 H16C 109.5
H16A C16 H16B 109.5
H16A C16 H16C 109.5
H16B C16 H16C 109.5
C14 C17 H17A 109.5
C14 C17 H17B 109.5
C14 C17 H17C 109.5
H17A C17 H17B 109.5
H17A C17 H17C 109.5
H17B C17 H17C 109.5
C19 C18 C23 131.0(7)
C19 C18 Th1 76.2(5)
C22 C18 C19 106.0(7)
C22 C18 C23 122.3(8)
C22 C18 Th1 71.2(5)
C23 C18 Th1 124.6(5)
C18 C19 C27 134.4(7)
C18 C19 Th1 74.5(5)
C20 C19 C18 105.4(8)
C20 C19 C27 118.4(8)
C20 C19 Th1 71.6(5)
C27 C19 Th1 129.4(6)
C19 C20 H20 124.1
C19 C20 C21 111.8(8)
C19 C20 Th1 79.7(5)
C21 C20 H20 124.1
C21 C20 Th1 74.8(5)
Th1 C20 H20 113.2
C20 C21 C31 124.6(8)
C20 C21 Th1 75.8(5)
C22 C21 C20 104.8(7)
C22 C21 C31 129.6(8)
C22 C21 Th1 74.8(5)
C31 C21 Th1 123.1(5)
C18 C22 H22 124.1
C18 C22 Th1 79.7(5)
C21 C22 C18 111.8(8)
C21 C22 H22 124.1
C21 C22 Th1 76.0(5)
Th1 C22 H22 112.0
C18 C23 C25 112.4(7)
C18 C23 C26 109.8(7)
C24 C23 C18 110.5(7)
C24 C23 C25 106.9(8)
C24 C23 C26 104.9(8)
C26 C23 C25 112.0(7)
C23 C24 H24A 109.5
C23 C24 H24B 109.5
C23 C24 H24C 109.5
H24A C24 H24B 109.5
H24A C24 H24C 109.5
H24B C24 H24C 109.5
C23 C25 H25A 109.5
C23 C25 H25B 109.5
C23 C25 H25C 109.5
H25A C25 H25B 109.5
H25A C25 H25C 109.5
H25B C25 H25C 109.5
C23 C26 H26A 109.5
C23 C26 H26B 109.5
C23 C26 H26C 109.5
H26A C26 H26B 109.5
H26A C26 H26C 109.5
H26B C26 H26C 109.5
C19 C27 C28 117.9(7)
C19 C27 C29 107.9(7)
C19 C27 C30 111.6(7)
C28 C27 C29 107.8(7)
C30 C27 C28 105.0(7)
C30 C27 C29 106.0(7)
C27 C28 H28A 109.5
C27 C28 H28B 109.5
C27 C28 H28C 109.5
H28A C28 H28B 109.5
H28A C28 H28C 109.5
H28B C28 H28C 109.5
C27 C29 H29A 109.5
C27 C29 H29B 109.5
C27 C29 H29C 109.5
H29A C29 H29B 109.5
H29A C29 H29C 109.5
H29B C29 H29C 109.5
C27 C30 H30A 109.5
C27 C30 H30B 109.5
C27 C30 H30C 109.5
H30A C30 H30B 109.5
H30A C30 H30C 109.5
H30B C30 H30C 109.5
C21 C31 C32 107.2(7)
C21 C31 C34 111.2(7)
C32 C31 C34 108.5(8)
C33 C31 C21 111.1(7)
C33 C31 C32 109.3(9)
C33 C31 C34 109.4(8)
C31 C32 H32A 109.5
C31 C32 H32B 109.5
C31 C32 H32C 109.5
H32A C32 H32B 109.5
H32A C32 H32C 109.5
H32B C32 H32C 109.5
C31 C33 H33A 109.5
C31 C33 H33B 109.5
C31 C33 H33C 109.5
H33A C33 H33B 109.5
H33A C33 H33C 109.5
H33B C33 H33C 109.5
C31 C34 H34A 109.5
C31 C34 H34B 109.5
C31 C34 H34C 109.5
H34A C34 H34B 109.5
H34A C34 H34C 109.5
H34B C34 H34C 109.5
N1 C35 S1 123.9(6)
N1 C35 S2 118.0(6)
S2 C35 S1 118.1(5)
C37 C36 N1 118.0(8)
C41 C36 C37 119.6(9)
C41 C36 N1 122.1(8)
C36 C37 H37 120.1
C36 C37 C38 119.8(9)
C38 C37 H37 120.1
C37 C38 H38 119.9
C39 C38 C37 120.3(10)
C39 C38 H38 119.9
C38 C39 H39 120.6
C40 C39 C38 118.7(10)
C40 C39 H39 120.6
C39 C40 H40 118.9
C39 C40 C41 122.3(10)
C41 C40 H40 118.9
C36 C41 H41 120.4
C40 C41 C36 119.2(9)
C40 C41 H41 120.4
C35 N1 C36 122.8(7)
C35 S1 Th1 84.5(3)
C35 S2 Th1 85.1(3)
C1 Th1 C2 28.7(2)
C1 Th1 C18 111.5(2)
C1 Th1 C19 140.7(2)
C2 Th1 C18 123.8(2)
C2 Th1 C19 148.6(2)
C3 Th1 C1 47.6(2)
C3 Th1 C2 29.2(2)
C3 Th1 C4 29.0(2)
C3 Th1 C18 152.8(2)
C3 Th1 C19 165.4(2)
C4 Th1 C1 48.0(2)
C4 Th1 C2 48.1(2)
C4 Th1 C18 154.2(2)
C4 Th1 C19 162.6(2)
C5 Th1 C1 29.5(2)
C5 Th1 C2 48.1(2)
C5 Th1 C3 47.7(2)
C5 Th1 C4 28.8(2)
C5 Th1 C18 125.5(2)
C5 Th1 C19 146.7(2)
C18 Th1 C19 29.3(2)
C20 Th1 C1 139.8(3)
C20 Th1 C2 167.4(3)
C20 Th1 C3 159.4(2)
C20 Th1 C4 134.0(2)
C20 Th1 C5 125.9(2)
C20 Th1 C18 47.6(2)
C20 Th1 C19 28.7(2)
C21 Th1 C1 110.5(2)
C21 Th1 C2 139.0(2)
C21 Th1 C3 145.7(2)
C21 Th1 C4 117.4(2)
C21 Th1 C5 99.5(2)
C21 Th1 C18 48.6(2)
C21 Th1 C19 48.7(2)
C21 Th1 C20 29.4(3)
C22 Th1 C1 96.7(3)
C22 Th1 C2 120.3(2)
C22 Th1 C3 144.0(3)
C22 Th1 C4 127.1(3)
C22 Th1 C5 100.1(3)
C22 Th1 C18 29.1(2)
C22 Th1 C19 47.9(3)
C22 Th1 C20 47.2(3)
C22 Th1 C21 29.1(2)
S1 Th1 C1 116.40(17)
S1 Th1 C2 87.98(16)
S1 Th1 C3 81.16(17)
S1 Th1 C4 104.74(18)
S1 Th1 C5 128.82(17)
S1 Th1 C18 98.87(17)
S1 Th1 C19 84.38(18)
S1 Th1 C20 102.02(19)
S1 Th1 C21 130.84(17)
S1 Th1 C22 127.74(19)
S2 Th1 C1 128.90(17)
S2 Th1 C2 116.18(17)
S2 Th1 C3 87.47(17)
S2 Th1 C4 80.99(17)
S2 Th1 C5 104.79(18)
S2 Th1 C18 118.05(18)
S2 Th1 C19 89.02(18)
S2 Th1 C20 75.2(2)
S2 Th1 C21 93.74(18)
S2 Th1 C22 120.96(19)
S2 Th1 S1 68.11(6)

loop_
_geom_bond_atom_site_label_1
_geom_bond_atom_site_label_2
_geom_bond_distance
C1 C2 1.426(12)
C1 C5 1.446(11)
C1 C6 1.569(12)
C1 Th1 2.861(8)
C2 C3 1.437(11)
C2 C10 1.545(11)
C2 Th1 2.882(8)
C3 H3 0.9300
C3 C4 1.422(11)
C3 Th1 2.817(8)
C4 C5 1.410(12)
C4 C14 1.528(11)
C4 Th1 2.853(8)
C5 H5 0.9300
C5 Th1 2.810(9)
C6 C7 1.539(12)
C6 C8 1.535(11)
C6 C9 1.532(13)
C7 H7A 0.9600
C7 H7B 0.9600
C7 H7C 0.9600
C8 H8A 0.9600
C8 H8B 0.9600
C8 H8C 0.9600
C9 H9A 0.9600
C9 H9B 0.9600
C9 H9C 0.9600
C10 C11 1.536(12)
C10 C12 1.558(12)
C10 C13 1.543(13)
C11 H11A 0.9600
C11 H11B 0.9600
C11 H11C 0.9600
C12 H12A 0.9600
C12 H12B 0.9600
C12 H12C 0.9600
C13 H13A 0.9600
C13 H13B 0.9600
C13 H13C 0.9600
C14 C15 1.551(12)
C14 C16 1.554(12)
C14 C17 1.521(11)
C15 H15A 0.9600
C15 H15B 0.9600
C15 H15C 0.9600
C16 H16A 0.9600
C16 H16B 0.9600
C16 H16C 0.9600
C17 H17A 0.9600
C17 H17B 0.9600
C17 H17C 0.9600
C18 C19 1.465(12)
C18 C22 1.425(12)
C18 C23 1.535(12)
C18 Th1 2.884(8)
C19 C20 1.418(11)
C19 C27 1.524(12)
C19 Th1 2.906(8)
C20 H20 0.9300
C20 C21 1.421(13)
C20 Th1 2.803(8)
C21 C22 1.399(12)
C21 C31 1.527(11)
C21 Th1 2.790(9)
C22 H22 0.9300
C22 Th1 2.775(9)
C23 C24 1.534(14)
C23 C25 1.536(12)
C23 C26 1.534(11)
C24 H24A 0.9600
C24 H24B 0.9600
C24 H24C 0.9600
C25 H25A 0.9600
C25 H25B 0.9600
C25 H25C 0.9600
C26 H26A 0.9600
C26 H26B 0.9600
C26 H26C 0.9600
C27 C28 1.549(12)
C27 C29 1.552(12)
C27 C30 1.537(12)
C28 H28A 0.9600
C28 H28B 0.9600
C28 H28C 0.9600
C29 H29A 0.9600
C29 H29B 0.9600
C29 H29C 0.9600
C30 H30A 0.9600
C30 H30B 0.9600
C30 H30C 0.9600
C31 C32 1.536(12)
C31 C33 1.515(13)
C31 C34 1.536(13)
C32 H32A 0.9600
C32 H32B 0.9600
C32 H32C 0.9600
C33 H33A 0.9600
C33 H33B 0.9600
C33 H33C 0.9600
C34 H34A 0.9600
C34 H34B 0.9600
C34 H34C 0.9600
C35 N1 1.262(12)
C35 S1 1.800(9)
C35 S2 1.768(8)
C36 C37 1.387(12)
C36 C41 1.382(13)
C36 N1 1.435(11)
C37 H37 0.9300
C37 C38 1.402(14)
C38 H38 0.9300
C38 C39 1.381(17)
C39 H39 0.9300
C39 C40 1.364(16)
C40 H40 0.9300
C40 C41 1.384(15)
C41 H41 0.9300
S1 Th1 2.733(2)
S2 Th1 2.731(2)

loop_
_smtbx_masks_void_nr
_smtbx_masks_void_average_x
_smtbx_masks_void_average_y
_smtbx_masks_void_average_z
_smtbx_masks_void_volume
_smtbx_masks_void_count_electrons
1 0.000 0.000 0.500 556.3 108.7
2 0.000 0.500 0.000 556.3 108.7
